data_7102931
loop_
_publ_author_name
'Brown, Jack A'
'Irvine, Stephanie'
'Kennedy, Alan R'
'Kerr, William J'
'Andersson, Shalini'
'Nilsson, G\"oran N'

_publ_section_title
;
 Highly active iridium(I) complexes for catalytic hydrogen isotope
 exchange.
;
_journal_issue 9
_journal_name_full 'Chemical communications (Cambridge, England)'
_journal_page_first 1115
_journal_page_last 1117
_journal_paper_doi 10.1039/b715938b
_journal_year 2008
_chemical_formula_sum 'C37.35 H48.3 Cl0.7 F6 Ir N2 O0.3 P2'
_chemical_formula_weight 923.13
_chemical_name_systematic
;
?
;
_space_group_IT_number 2
_symmetry_cell_setting triclinic
_symmetry_space_group_name_Hall '-P 1'
_symmetry_space_group_name_H-M 'P -1'
_atom_sites_solution_hydrogens geom
_atom_sites_solution_primary direct
_atom_sites_solution_secondary difmap
_audit_creation_method SHELXL-97
_cell_angle_alpha 86.555(1)
_cell_angle_beta 67.108(1)
_cell_angle_gamma 71.527(1)
_cell_formula_units_Z 2
_cell_length_a 11.4652(2)
_cell_length_b 13.3037(2)
_cell_length_c 14.1374(3)
_cell_measurement_reflns_used 27569
_cell_measurement_temperature 123(2)
_cell_measurement_theta_max 27.48
_cell_measurement_theta_min 1.00
_cell_volume 1879.25(6)
_computing_data_collection 'Denzo & Collect'
_computing_structure_refinement 'SHELXL-97 (Sheldrick, 1997)'
_diffrn_ambient_temperature 123(2)
_diffrn_measured_fraction_theta_full 0.994
_diffrn_measured_fraction_theta_max 0.994
_diffrn_measurement_device_type 'Nonius Kappa CCD'
_diffrn_measurement_method 'phi and omega scans'
_diffrn_radiation_monochromator graphite
_diffrn_radiation_source 'fine-focus sealed tube'
_diffrn_radiation_type MoK\a
_diffrn_radiation_wavelength 0.71073
_diffrn_reflns_av_R_equivalents 0.0480
_diffrn_reflns_av_sigmaI/netI 0.0463
_diffrn_reflns_limit_h_max 14
_diffrn_reflns_limit_h_min -14
_diffrn_reflns_limit_k_max 17
_diffrn_reflns_limit_k_min -17
_diffrn_reflns_limit_l_max 18
_diffrn_reflns_limit_l_min -18
_diffrn_reflns_number 43703
_diffrn_reflns_theta_full 27.54
_diffrn_reflns_theta_max 27.54
_diffrn_reflns_theta_min 2.16
_diffrn_standards_decay_% 0
_diffrn_standards_number 0
_exptl_absorpt_coefficient_mu 3.747
_exptl_absorpt_correction_T_max 0.57
_exptl_absorpt_correction_T_min 0.37
_exptl_absorpt_correction_type multi-scan
_exptl_absorpt_process_details sadabs
_exptl_crystal_colour red
_exptl_crystal_density_diffrn 1.634
_exptl_crystal_density_method 'not measured'
_exptl_crystal_description fragment
_exptl_crystal_F_000 923.4
_exptl_crystal_size_max 0.35
_exptl_crystal_size_mid 0.20
_exptl_crystal_size_min 0.15
_refine_diff_density_max 0.850
_refine_diff_density_min -0.573
_refine_diff_density_rms 0.117
_refine_ls_extinction_coef 0.00042(12)
_refine_ls_extinction_expression Fc^*^=kFc[1+0.001xFc^2^\l^3^/sin(2\q)]^-1/4^
_refine_ls_extinction_method SHELXL
_refine_ls_goodness_of_fit_ref 1.018
_refine_ls_hydrogen_treatment constr
_refine_ls_matrix_type full
_refine_ls_number_parameters 469
_refine_ls_number_reflns 8614
_refine_ls_number_restraints 0
_refine_ls_restrained_S_all 1.018
_refine_ls_R_factor_all 0.0400
_refine_ls_R_factor_gt 0.0280
_refine_ls_shift/su_max 0.008
_refine_ls_shift/su_mean 0.000
_refine_ls_structure_factor_coef Fsqd
_refine_ls_weighting_details 'calc w=1/[\s^2^(Fo^2^)+(0.0189P)^2^+1.9869P] where P=(Fo^2^+2Fc^2^)/3'
_refine_ls_weighting_scheme calc
_refine_ls_wR_factor_gt 0.0500
_refine_ls_wR_factor_ref 0.0528
_reflns_number_gt 7433
_reflns_number_total 8614
_reflns_threshold_expression I>2\s(I)
_cod_data_source_file b715938B.txt
_cod_data_source_block 5C
_cod_depositor_comments
;
The following automatic conversions were performed:
'_symmetry_cell_setting' value 'TRICLINIC' changed to 'triclinic'
according to '/home/saulius/struct/CIF-dictionaries/cif_core.dic'
dictionary named 'cif_core.dic' version 2.4.1 from 2010-06-29.

Automatic conversion script
Id: cif_fix_enum 1527 2010-12-29 10:47:43Z saulius 
;
_cod_original_sg_symbol_H-M P-1
_cod_original_formula_sum 'C37.35 H48.30 Cl0.70 F6 Ir N2 O0.30 P2'
_cod_database_code 7102931

loop_
_symmetry_equiv_pos_as_xyz
'x, y, z'
'-x, -y, -z'

loop_
_atom_site_label
_atom_site_type_symbol
_atom_site_fract_x
_atom_site_fract_y
_atom_site_fract_z
_atom_site_U_iso_or_equiv
_atom_site_adp_type
_atom_site_occupancy
_atom_site_symmetry_multiplicity
_atom_site_calc_flag
_atom_site_refinement_flags
_atom_site_disorder_assembly
_atom_site_disorder_group
Ir1 Ir 0.917804(12) 0.816650(9) 0.731130(9) 0.01486(5) Uani 1 1 d . . .
P1 P 1.00546(8) 0.66787(6) 0.61679(6) 0.01630(17) Uani 1 1 d . . .
P2 P 1.50142(9) 0.68050(7) 0.30696(7) 0.0291(2) Uani 1 1 d . . .
F1 F 1.4386(3) 0.75620(19) 0.40841(17) 0.0698(8) Uani 1 1 d . . .
F2 F 1.4994(3) 0.58084(19) 0.37292(18) 0.0707(8) Uani 1 1 d . . .
F3 F 1.3553(2) 0.6949(2) 0.3142(2) 0.0753(8) Uani 1 1 d . . .
F4 F 1.5637(2) 0.60424(16) 0.20400(15) 0.0400(5) Uani 1 1 d . . .
F5 F 1.5036(2) 0.78079(17) 0.23934(16) 0.0497(6) Uani 1 1 d . . .
F6 F 1.6493(2) 0.6675(2) 0.2947(2) 0.0619(7) Uani 1 1 d . . .
N1 N 0.7128(2) 0.7309(2) 0.89735(18) 0.0193(6) Uani 1 1 d . . .
N2 N 0.8590(2) 0.7363(2) 0.95502(18) 0.0175(5) Uani 1 1 d . . .
C1 C 0.8324(3) 0.7501(2) 0.8671(2) 0.0160(6) Uani 1 1 d . . .
C2 C 0.6668(3) 0.7080(3) 1.0001(2) 0.0272(8) Uani 1 1 d . . .
H2 H 0.5859 0.6932 1.0378 0.033 Uiso 1 1 calc R . .
C3 C 0.7577(3) 0.7107(3) 1.0354(2) 0.0262(8) Uani 1 1 d . . .
H3 H 0.7541 0.6975 1.1031 0.031 Uiso 1 1 calc R . .
C4 C 0.6421(3) 0.7217(2) 0.8342(2) 0.0183(7) Uani 1 1 d . . .
C5 C 0.5620(3) 0.8124(3) 0.8088(2) 0.0215(7) Uani 1 1 d . . .
C6 C 0.4921(3) 0.7994(3) 0.7516(2) 0.0256(7) Uani 1 1 d . . .
H6 H 0.4387 0.8607 0.7322 0.031 Uiso 1 1 calc R . .
C7 C 0.4981(3) 0.7001(3) 0.7220(2) 0.0270(8) Uani 1 1 d . . .
C8 C 0.5724(3) 0.6119(3) 0.7540(2) 0.0256(7) Uani 1 1 d . . .
H8 H 0.5748 0.5434 0.7359 0.031 Uiso 1 1 calc R . .
C9 C 0.6437(3) 0.6200(3) 0.8118(2) 0.0226(7) Uani 1 1 d . . .
C10 C 0.5418(3) 0.9219(3) 0.8495(3) 0.0296(8) Uani 1 1 d . . .
H10A H 0.4932 0.9294 0.9244 0.044 Uiso 1 1 calc R . .
H10B H 0.4902 0.9758 0.8180 0.044 Uiso 1 1 calc R . .
H10C H 0.6289 0.9314 0.8323 0.044 Uiso 1 1 calc R . .
C11 C 0.4214(4) 0.6882(3) 0.6599(3) 0.0400(9) Uani 1 1 d . . .
H11A H 0.4667 0.6198 0.6192 0.060 Uiso 1 1 calc R . .
H11B H 0.4170 0.7460 0.6136 0.060 Uiso 1 1 calc R . .
H11C H 0.3307 0.6912 0.7064 0.060 Uiso 1 1 calc R . .
C12 C 0.7101(3) 0.5215(3) 0.8546(3) 0.0313(8) Uani 1 1 d . . .
H12A H 0.6469 0.5123 0.9224 0.047 Uiso 1 1 calc R . .
H12B H 0.7888 0.5293 0.8612 0.047 Uiso 1 1 calc R . .
H12C H 0.7375 0.4593 0.8079 0.047 Uiso 1 1 calc R . .
C13 C 0.9761(3) 0.7383(2) 0.9693(2) 0.0165(6) Uani 1 1 d . . .
C14 C 0.9645(3) 0.8197(2) 1.0333(2) 0.0207(7) Uani 1 1 d . . .
C15 C 1.0776(3) 0.8169(3) 1.0493(2) 0.0213(7) Uani 1 1 d . . .
H15 H 1.0723 0.8720 1.0921 0.026 Uiso 1 1 calc R . .
C16 C 1.1981(3) 0.7361(2) 1.0046(2) 0.0205(7) Uani 1 1 d . . .
C17 C 1.2044(3) 0.6555(3) 0.9428(2) 0.0213(7) Uani 1 1 d . . .
H17 H 1.2863 0.5996 0.9122 0.026 Uiso 1 1 calc R . .
C18 C 1.0943(3) 0.6545(2) 0.9246(2) 0.0176(6) Uani 1 1 d . . .
C19 C 0.8347(3) 0.9089(3) 1.0843(2) 0.0305(8) Uani 1 1 d . . .
H19A H 0.7793 0.9174 1.0444 0.046 Uiso 1 1 calc R . .
H19B H 0.8539 0.9752 1.0871 0.046 Uiso 1 1 calc R . .
H19C H 0.7871 0.8920 1.1543 0.046 Uiso 1 1 calc R . .
C20 C 1.3188(3) 0.7355(3) 1.0244(3) 0.0303(8) Uani 1 1 d . . .
H20A H 1.3984 0.6815 0.9773 0.045 Uiso 1 1 calc R . .
H20B H 1.3053 0.7189 1.0956 0.045 Uiso 1 1 calc R . .
H20C H 1.3311 0.8055 1.0131 0.045 Uiso 1 1 calc R . .
C21 C 1.1035(3) 0.5640(3) 0.8603(2) 0.0258(7) Uani 1 1 d . . .
H21A H 1.0336 0.5327 0.8997 0.039 Uiso 1 1 calc R . .
H21B H 1.1913 0.5098 0.8421 0.039 Uiso 1 1 calc R . .
H21C H 1.0915 0.5904 0.7974 0.039 Uiso 1 1 calc R . .
C22 C 0.8408(3) 0.9724(2) 0.8199(2) 0.0199(7) Uani 1 1 d . . .
H22 H 0.7808 0.9675 0.8800 0.024 Uiso 1 1 d R . .
C23 C 0.9743(3) 0.9233(2) 0.8024(2) 0.0197(7) Uani 1 1 d . . .
H23 H 0.9962 0.8852 0.8566 0.024 Uiso 1 1 d R . .
C24 C 1.0904(3) 0.9529(3) 0.7246(2) 0.0240(7) Uani 1 1 d . . .
H24A H 1.1746 0.8971 0.7186 0.029 Uiso 1 1 calc R . .
H24B H 1.0915 1.0202 0.7501 0.029 Uiso 1 1 calc R . .
C25 C 1.0858(3) 0.9666(3) 0.6175(2) 0.0265(8) Uani 1 1 d . . .
H25A H 1.0356 1.0413 0.6133 0.032 Uiso 1 1 calc R . .
H25B H 1.1779 0.9509 0.5649 0.032 Uiso 1 1 calc R . .
C26 C 1.0201(3) 0.8941(2) 0.5944(2) 0.0205(7) Uani 1 1 d . . .
H26 H 1.0777 0.8398 0.5390 0.025 Uiso 1 1 d R . .
C27 C 0.8834(3) 0.9240(2) 0.6163(2) 0.0212(7) Uani 1 1 d . . .
H27 H 0.8551 0.8904 0.5761 0.025 Uiso 1 1 d R . .
C28 C 0.7843(3) 1.0301(2) 0.6640(2) 0.0260(7) Uani 1 1 d . . .
H28A H 0.6933 1.0273 0.6802 0.031 Uiso 1 1 calc R . .
H28B H 0.7999 1.0839 0.6132 0.031 Uiso 1 1 calc R . .
C29 C 0.7907(3) 1.0657(2) 0.7626(2) 0.0256(7) Uani 1 1 d . . .
H29A H 0.8508 1.1096 0.7445 0.031 Uiso 1 1 calc R . .
H29B H 0.7006 1.1106 0.8085 0.031 Uiso 1 1 calc R . .
C30 C 1.1876(3) 0.6221(3) 0.5641(2) 0.0266(8) Uani 1 1 d . . .
H30A H 1.2188 0.5952 0.6190 0.040 Uiso 1 1 calc R . .
H30B H 1.2203 0.6813 0.5348 0.040 Uiso 1 1 calc R . .
H30C H 1.2215 0.5651 0.5101 0.040 Uiso 1 1 calc R . .
C31 C 0.9715(3) 0.5437(2) 0.6531(2) 0.0220(7) Uani 1 1 d . . .
H31A H 0.8771 0.5539 0.6689 0.033 Uiso 1 1 calc R . .
H31B H 0.9912 0.5209 0.7140 0.033 Uiso 1 1 calc R . .
H31C H 1.0277 0.4892 0.5961 0.033 Uiso 1 1 calc R . .
C32 C 0.9588(3) 0.6927(2) 0.5057(2) 0.0178(6) Uani 1 1 d . . .
C33 C 1.0471(3) 0.7028(2) 0.4078(2) 0.0208(7) Uani 1 1 d . . .
H33 H 1.1369 0.6956 0.3960 0.025 Uiso 1 1 calc R . .
C34 C 1.0039(4) 0.7235(2) 0.3268(2) 0.0257(8) Uani 1 1 d . . .
H34 H 1.0642 0.7308 0.2600 0.031 Uiso 1 1 calc R . .
C35 C 0.8740(4) 0.7333(3) 0.3436(3) 0.0300(8) Uani 1 1 d . . .
H35 H 0.8451 0.7468 0.2882 0.036 Uiso 1 1 calc R . .
C36 C 0.7853(3) 0.7235(3) 0.4410(3) 0.0270(8) Uani 1 1 d . . .
H36 H 0.6959 0.7298 0.4522 0.032 Uiso 1 1 calc R . .
C37 C 0.8269(3) 0.7046(2) 0.5217(2) 0.0223(7) Uani 1 1 d . . .
H37 H 0.7652 0.6996 0.5887 0.027 Uiso 1 1 calc R . .
C1S C 0.5457(13) 1.0100(10) 0.5234(10) 0.044(3) Uiso 0.35 1 d P . 1
Cl1 Cl 0.3779(5) 1.0300(8) 0.6107(9) 0.0555(16) Uani 0.35 1 d P . 1
Cl2 Cl 0.4218(6) 1.0267(9) 0.6056(9) 0.067(2) Uani 0.35 1 d P . 1
O98 O 0.4816(10) 1.0363(7) 0.5865(8) 0.022(2) Uiso 0.30 1 d P A 2

loop_
_atom_site_aniso_label
_atom_site_aniso_U_11
_atom_site_aniso_U_22
_atom_site_aniso_U_33
_atom_site_aniso_U_23
_atom_site_aniso_U_13
_atom_site_aniso_U_12
Ir1 0.01971(7) 0.01528(7) 0.01105(6) 0.00086(4) -0.00560(5) -0.00802(5)
P1 0.0176(4) 0.0173(4) 0.0137(4) -0.0009(3) -0.0047(3) -0.0065(3)
P2 0.0254(5) 0.0338(5) 0.0216(4) 0.0040(4) -0.0035(4) -0.0086(4)
F1 0.099(2) 0.0537(16) 0.0246(12) -0.0082(11) -0.0001(13) -0.0109(15)
F2 0.100(2) 0.0449(15) 0.0372(14) 0.0190(11) -0.0063(14) -0.0134(14)
F3 0.0249(13) 0.101(2) 0.088(2) 0.0145(17) -0.0070(13) -0.0248(14)
F4 0.0440(13) 0.0463(13) 0.0294(11) -0.0020(10) -0.0072(10) -0.0220(11)
F5 0.0511(14) 0.0387(13) 0.0355(12) 0.0100(10) 0.0008(11) -0.0068(11)
F6 0.0431(14) 0.0822(19) 0.0707(18) -0.0096(14) -0.0351(13) -0.0145(13)
N1 0.0148(13) 0.0292(15) 0.0152(13) 0.0058(11) -0.0065(11) -0.0087(12)
N2 0.0150(13) 0.0259(14) 0.0113(12) 0.0030(10) -0.0049(10) -0.0067(11)
C1 0.0148(15) 0.0174(16) 0.0153(15) 0.0002(12) -0.0061(12) -0.0037(13)
C2 0.0195(17) 0.046(2) 0.0176(16) 0.0101(15) -0.0064(14) -0.0152(16)
C3 0.0208(17) 0.043(2) 0.0152(16) 0.0100(14) -0.0060(14) -0.0137(16)
C4 0.0138(15) 0.0303(18) 0.0131(14) 0.0047(13) -0.0050(12) -0.0109(14)
C5 0.0162(16) 0.0294(18) 0.0197(16) 0.0038(13) -0.0067(13) -0.0092(14)
C6 0.0210(17) 0.0309(19) 0.0271(18) 0.0059(15) -0.0131(15) -0.0072(15)
C7 0.0222(18) 0.040(2) 0.0233(17) 0.0007(15) -0.0103(14) -0.0141(16)
C8 0.0223(18) 0.0296(19) 0.0252(17) -0.0026(14) -0.0051(15) -0.0130(15)
C9 0.0158(16) 0.0268(18) 0.0213(16) 0.0059(14) -0.0024(13) -0.0087(14)
C10 0.0267(19) 0.0290(19) 0.036(2) 0.0002(15) -0.0164(16) -0.0063(16)
C11 0.038(2) 0.050(2) 0.044(2) 0.0011(19) -0.0257(19) -0.0167(19)
C12 0.0290(19) 0.0280(19) 0.035(2) 0.0095(16) -0.0112(16) -0.0099(16)
C13 0.0144(15) 0.0256(17) 0.0111(14) 0.0058(12) -0.0064(12) -0.0074(13)
C14 0.0198(16) 0.0245(17) 0.0131(15) 0.0018(13) -0.0048(13) -0.0031(14)
C15 0.0256(18) 0.0271(18) 0.0167(15) 0.0002(13) -0.0110(14) -0.0117(15)
C16 0.0188(16) 0.0288(18) 0.0146(15) 0.0043(13) -0.0067(13) -0.0089(14)
C17 0.0190(17) 0.0256(18) 0.0164(15) 0.0007(13) -0.0052(13) -0.0055(14)
C18 0.0192(16) 0.0226(17) 0.0122(14) 0.0028(12) -0.0062(12) -0.0081(14)
C19 0.0258(19) 0.038(2) 0.0207(17) -0.0068(15) -0.0111(15) 0.0028(16)
C20 0.0231(18) 0.047(2) 0.0237(18) -0.0040(16) -0.0077(15) -0.0154(17)
C21 0.0264(18) 0.0260(18) 0.0274(18) -0.0014(14) -0.0155(15) -0.0044(15)
C22 0.0272(18) 0.0182(16) 0.0135(15) -0.0032(12) -0.0055(13) -0.0082(14)
C23 0.0322(19) 0.0193(16) 0.0155(15) -0.0002(12) -0.0121(14) -0.0146(14)
C24 0.0281(18) 0.0258(18) 0.0221(17) -0.0014(13) -0.0083(14) -0.0151(15)
C25 0.035(2) 0.0299(19) 0.0189(16) 0.0032(14) -0.0082(15) -0.0196(16)
C26 0.0328(19) 0.0176(16) 0.0125(15) 0.0026(12) -0.0054(14) -0.0146(14)
C27 0.038(2) 0.0184(16) 0.0131(15) 0.0058(12) -0.0136(14) -0.0124(15)
C28 0.038(2) 0.0195(17) 0.0230(17) 0.0044(13) -0.0152(15) -0.0086(15)
C29 0.0326(19) 0.0174(17) 0.0278(18) 0.0000(13) -0.0139(15) -0.0064(15)
C30 0.0220(18) 0.0319(19) 0.0242(18) -0.0018(15) -0.0089(15) -0.0056(15)
C31 0.0292(18) 0.0169(16) 0.0231(17) -0.0008(13) -0.0113(14) -0.0097(14)
C32 0.0208(16) 0.0160(16) 0.0162(15) -0.0031(12) -0.0051(13) -0.0070(13)
C33 0.0268(18) 0.0182(16) 0.0178(15) -0.0003(12) -0.0061(14) -0.0108(14)
C34 0.041(2) 0.0191(17) 0.0186(16) 0.0047(13) -0.0109(15) -0.0130(16)
C35 0.045(2) 0.0255(19) 0.0287(19) 0.0054(15) -0.0255(17) -0.0101(17)
C36 0.0250(18) 0.0259(19) 0.036(2) 0.0012(15) -0.0186(16) -0.0072(15)
C37 0.0219(17) 0.0212(17) 0.0203(16) -0.0013(13) -0.0056(14) -0.0050(14)
Cl1 0.004(3) 0.048(3) 0.080(3) 0.034(2) 0.002(3) 0.008(3)
Cl2 0.015(4) 0.069(3) 0.074(3) 0.045(2) 0.000(4) 0.015(4)

loop_
_atom_type_symbol
_atom_type_description
_atom_type_scat_dispersion_real
_atom_type_scat_dispersion_imag
_atom_type_scat_source
Ir Ir -1.4442 7.9887 'International Tables Vol C Tables 4.2.6.8 and 6.1.1.4'
P P 0.1023 0.0942 'International Tables Vol C Tables 4.2.6.8 and 6.1.1.4'
F F 0.0171 0.0103 'International Tables Vol C Tables 4.2.6.8 and 6.1.1.4'
N N 0.0061 0.0033 'International Tables Vol C Tables 4.2.6.8 and 6.1.1.4'
C C 0.0033 0.0016 'International Tables Vol C Tables 4.2.6.8 and 6.1.1.4'
H H 0.0000 0.0000 'International Tables Vol C Tables 4.2.6.8 and 6.1.1.4'
Cl Cl 0.1484 0.1585 'International Tables Vol C Tables 4.2.6.8 and 6.1.1.4'
O O 0.0106 0.0060 'International Tables Vol C Tables 4.2.6.8 and 6.1.1.4'

loop_
_geom_angle_atom_site_label_1
_geom_angle_atom_site_label_2
_geom_angle_atom_site_label_3
_geom_angle
_geom_angle_site_symmetry_1
_geom_angle_site_symmetry_3
_geom_angle_publ_flag
C1 Ir1 C27 146.56(12) . . ?
C1 Ir1 C23 94.63(11) . . ?
C27 Ir1 C23 94.46(11) . . ?
C1 Ir1 C26 173.80(11) . . ?
C27 Ir1 C26 37.12(12) . . ?
C23 Ir1 C26 79.45(11) . . ?
C1 Ir1 C22 88.99(11) . . ?
C27 Ir1 C22 79.44(11) . . ?
C23 Ir1 C22 36.77(11) . . ?
C26 Ir1 C22 87.34(11) . . ?
C1 Ir1 P1 99.32(8) . . ?
C27 Ir1 P1 92.62(8) . . ?
C23 Ir1 P1 142.68(9) . . ?
C26 Ir1 P1 84.52(8) . . ?
C22 Ir1 P1 171.53(8) . . ?
C31 P1 C30 100.84(15) . . ?
C31 P1 C32 100.53(14) . . ?
C30 P1 C32 105.75(14) . . ?
C31 P1 Ir1 123.23(11) . . ?
C30 P1 Ir1 111.44(11) . . ?
C32 P1 Ir1 113.08(10) . . ?
F2 P2 F1 90.41(13) . . ?
F2 P2 F3 90.55(16) . . ?
F1 P2 F3 89.38(16) . . ?
F2 P2 F6 91.42(16) . . ?
F1 P2 F6 92.12(15) . . ?
F3 P2 F6 177.52(15) . . ?
F2 P2 F5 179.49(15) . . ?
F1 P2 F5 90.07(13) . . ?
F3 P2 F5 89.29(14) . . ?
F6 P2 F5 88.73(14) . . ?
F2 P2 F4 89.78(13) . . ?
F1 P2 F4 179.43(16) . . ?
F3 P2 F4 90.08(14) . . ?
F6 P2 F4 88.41(13) . . ?
F5 P2 F4 89.74(12) . . ?
C1 N1 C2 111.7(2) . . ?
C1 N1 C4 128.2(2) . . ?
C2 N1 C4 119.8(2) . . ?
C1 N2 C3 111.1(2) . . ?
C1 N2 C13 129.1(2) . . ?
C3 N2 C13 119.7(2) . . ?
N1 C1 N2 102.9(2) . . ?
N1 C1 Ir1 124.5(2) . . ?
N2 C1 Ir1 131.3(2) . . ?
C3 C2 N1 107.0(3) . . ?
C3 C2 H2 126.5 . . ?
N1 C2 H2 126.5 . . ?
C2 C3 N2 107.4(3) . . ?
C2 C3 H3 126.3 . . ?
N2 C3 H3 126.3 . . ?
C5 C4 C9 121.5(3) . . ?
C5 C4 N1 120.2(3) . . ?
C9 C4 N1 117.8(3) . . ?
C4 C5 C6 118.0(3) . . ?
C4 C5 C10 121.2(3) . . ?
C6 C5 C10 120.6(3) . . ?
C7 C6 C5 122.1(3) . . ?
C7 C6 H6 119.0 . . ?
C5 C6 H6 119.0 . . ?
C8 C7 C6 118.2(3) . . ?
C8 C7 C11 120.8(3) . . ?
C6 C7 C11 121.0(3) . . ?
C7 C8 C9 122.3(3) . . ?
C7 C8 H8 118.9 . . ?
C9 C8 H8 118.9 . . ?
C8 C9 C4 117.6(3) . . ?
C8 C9 C12 119.5(3) . . ?
C4 C9 C12 122.8(3) . . ?
C5 C10 H10A 109.5 . . ?
C5 C10 H10B 109.5 . . ?
H10A C10 H10B 109.5 . . ?
C5 C10 H10C 109.5 . . ?
H10A C10 H10C 109.5 . . ?
H10B C10 H10C 109.5 . . ?
C7 C11 H11A 109.5 . . ?
C7 C11 H11B 109.5 . . ?
H11A C11 H11B 109.5 . . ?
C7 C11 H11C 109.5 . . ?
H11A C11 H11C 109.5 . . ?
H11B C11 H11C 109.5 . . ?
C9 C12 H12A 109.5 . . ?
C9 C12 H12B 109.5 . . ?
H12A C12 H12B 109.5 . . ?
C9 C12 H12C 109.5 . . ?
H12A C12 H12C 109.5 . . ?
H12B C12 H12C 109.5 . . ?
C18 C13 C14 122.4(3) . . ?
C18 C13 N2 118.6(3) . . ?
C14 C13 N2 118.8(3) . . ?
C15 C14 C13 117.5(3) . . ?
C15 C14 C19 120.3(3) . . ?
C13 C14 C19 122.2(3) . . ?
C16 C15 C14 122.0(3) . . ?
C16 C15 H15 119.0 . . ?
C14 C15 H15 119.0 . . ?
C15 C16 C17 118.5(3) . . ?
C15 C16 C20 120.4(3) . . ?
C17 C16 C20 121.1(3) . . ?
C18 C17 C16 121.8(3) . . ?
C18 C17 H17 119.1 . . ?
C16 C17 H17 119.1 . . ?
C17 C18 C13 117.8(3) . . ?
C17 C18 C21 120.3(3) . . ?
C13 C18 C21 121.9(3) . . ?
C14 C19 H19A 109.5 . . ?
C14 C19 H19B 109.5 . . ?
H19A C19 H19B 109.5 . . ?
C14 C19 H19C 109.5 . . ?
H19A C19 H19C 109.5 . . ?
H19B C19 H19C 109.5 . . ?
C16 C20 H20A 109.5 . . ?
C16 C20 H20B 109.5 . . ?
H20A C20 H20B 109.5 . . ?
C16 C20 H20C 109.5 . . ?
H20A C20 H20C 109.5 . . ?
H20B C20 H20C 109.5 . . ?
C18 C21 H21A 109.5 . . ?
C18 C21 H21B 109.5 . . ?
H21A C21 H21B 109.5 . . ?
C18 C21 H21C 109.5 . . ?
H21A C21 H21C 109.5 . . ?
H21B C21 H21C 109.5 . . ?
C23 C22 C29 124.1(3) . . ?
C23 C22 Ir1 69.57(17) . . ?
C29 C22 Ir1 113.1(2) . . ?
C23 C22 H22 118.1 . . ?
C29 C22 H22 113.8 . . ?
Ir1 C22 H22 107.3 . . ?
C22 C23 C24 125.7(3) . . ?
C22 C23 Ir1 73.66(17) . . ?
C24 C23 Ir1 110.87(19) . . ?
C22 C23 H23 118.5 . . ?
C24 C23 H23 112.2 . . ?
Ir1 C23 H23 105.3 . . ?
C23 C24 C25 113.6(3) . . ?
C23 C24 H24A 108.8 . . ?
C25 C24 H24A 108.8 . . ?
C23 C24 H24B 108.8 . . ?
C25 C24 H24B 108.8 . . ?
H24A C24 H24B 107.7 . . ?
C26 C25 C24 111.9(2) . . ?
C26 C25 H25A 109.2 . . ?
C24 C25 H25A 109.2 . . ?
C26 C25 H25B 109.2 . . ?
C24 C25 H25B 109.2 . . ?
H25A C25 H25B 107.9 . . ?
C27 C26 C25 123.3(3) . . ?
C27 C26 Ir1 69.31(16) . . ?
C25 C26 Ir1 113.49(19) . . ?
C27 C26 H26 116.3 . . ?
C25 C26 H26 115.5 . . ?
Ir1 C26 H26 108.2 . . ?
C26 C27 C28 125.1(3) . . ?
C26 C27 Ir1 73.58(17) . . ?
C28 C27 Ir1 112.0(2) . . ?
C26 C27 H27 118.0 . . ?
C28 C27 H27 112.1 . . ?
Ir1 C27 H27 107.2 . . ?
C27 C28 C29 113.8(3) . . ?
C27 C28 H28A 108.8 . . ?
C29 C28 H28A 108.8 . . ?
C27 C28 H28B 108.8 . . ?
C29 C28 H28B 108.8 . . ?
H28A C28 H28B 107.7 . . ?
C22 C29 C28 112.5(3) . . ?
C22 C29 H29A 109.1 . . ?
C28 C29 H29A 109.1 . . ?
C22 C29 H29B 109.1 . . ?
C28 C29 H29B 109.1 . . ?
H29A C29 H29B 107.8 . . ?
P1 C30 H30A 109.5 . . ?
P1 C30 H30B 109.5 . . ?
H30A C30 H30B 109.5 . . ?
P1 C30 H30C 109.5 . . ?
H30A C30 H30C 109.5 . . ?
H30B C30 H30C 109.5 . . ?
P1 C31 H31A 109.5 . . ?
P1 C31 H31B 109.5 . . ?
H31A C31 H31B 109.5 . . ?
P1 C31 H31C 109.5 . . ?
H31A C31 H31C 109.5 . . ?
H31B C31 H31C 109.5 . . ?
C33 C32 C37 119.1(3) . . ?
C33 C32 P1 123.1(2) . . ?
C37 C32 P1 117.8(2) . . ?
C32 C33 C34 120.0(3) . . ?
C32 C33 H33 120.0 . . ?
C34 C33 H33 120.0 . . ?
C35 C34 C33 120.1(3) . . ?
C35 C34 H34 119.9 . . ?
C33 C34 H34 119.9 . . ?
C34 C35 C36 120.2(3) . . ?
C34 C35 H35 119.9 . . ?
C36 C35 H35 119.9 . . ?
C37 C36 C35 119.9(3) . . ?
C37 C36 H36 120.0 . . ?
C35 C36 H36 120.0 . . ?
C36 C37 C32 120.6(3) . . ?
C36 C37 H37 119.7 . . ?
C32 C37 H37 119.7 . . ?
Cl2 C1S C1S 74.6(11) . 2_676 ?
Cl2 C1S Cl1 10.1(8) . . ?
C1S C1S Cl1 64.7(9) 2_676 . ?
Cl2 C1S Cl2 124.0(8) . 2_676 ?
C1S C1S Cl2 49.4(8) 2_676 2_676 ?
Cl1 C1S Cl2 114.1(8) . 2_676 ?
Cl2 C1S Cl1 138.9(10) . 2_676 ?
C1S C1S Cl1 64.4(9) 2_676 2_676 ?
Cl1 C1S Cl1 129.1(7) . 2_676 ?
Cl2 C1S Cl1 15.1(3) 2_676 2_676 ?
C1S Cl1 C1S 50.9(7) . 2_676 ?
C1S Cl2 C1S 56.0(8) . 2_676 ?

loop_
_geom_bond_atom_site_label_1
_geom_bond_atom_site_label_2
_geom_bond_distance
_geom_bond_site_symmetry_2
_geom_bond_publ_flag
Ir1 C1 2.079(3) . ?
Ir1 C27 2.167(3) . ?
Ir1 C23 2.170(3) . ?
Ir1 C26 2.221(3) . ?
Ir1 C22 2.222(3) . ?
Ir1 P1 2.3239(8) . ?
P1 C31 1.815(3) . ?
P1 C30 1.823(3) . ?
P1 C32 1.827(3) . ?
P2 F2 1.576(2) . ?
P2 F1 1.581(2) . ?
P2 F3 1.587(3) . ?
P2 F6 1.589(2) . ?
P2 F5 1.595(2) . ?
P2 F4 1.602(2) . ?
N1 C1 1.371(4) . ?
N1 C2 1.390(4) . ?
N1 C4 1.452(4) . ?
N2 C1 1.379(4) . ?
N2 C3 1.391(4) . ?
N2 C13 1.442(4) . ?
C2 C3 1.328(4) . ?
C2 H2 0.9500 . ?
C3 H3 0.9500 . ?
C4 C5 1.389(4) . ?
C4 C9 1.401(4) . ?
C5 C6 1.391(4) . ?
C5 C10 1.513(4) . ?
C6 C7 1.383(5) . ?
C6 H6 0.9500 . ?
C7 C8 1.382(5) . ?
C7 C11 1.507(5) . ?
C8 C9 1.391(4) . ?
C8 H8 0.9500 . ?
C9 C12 1.514(4) . ?
C10 H10A 0.9800 . ?
C10 H10B 0.9800 . ?
C10 H10C 0.9800 . ?
C11 H11A 0.9800 . ?
C11 H11B 0.9800 . ?
C11 H11C 0.9800 . ?
C12 H12A 0.9800 . ?
C12 H12B 0.9800 . ?
C12 H12C 0.9800 . ?
C13 C18 1.393(4) . ?
C13 C14 1.394(4) . ?
C14 C15 1.389(4) . ?
C14 C19 1.514(4) . ?
C15 C16 1.386(4) . ?
C15 H15 0.9500 . ?
C16 C17 1.391(4) . ?
C16 C20 1.513(4) . ?
C17 C18 1.386(4) . ?
C17 H17 0.9500 . ?
C18 C21 1.505(4) . ?
C19 H19A 0.9800 . ?
C19 H19B 0.9800 . ?
C19 H19C 0.9800 . ?
C20 H20A 0.9800 . ?
C20 H20B 0.9800 . ?
C20 H20C 0.9800 . ?
C21 H21A 0.9800 . ?
C21 H21B 0.9800 . ?
C21 H21C 0.9800 . ?
C22 C23 1.386(4) . ?
C22 C29 1.522(4) . ?
C22 H22 0.8755 . ?
C23 C24 1.510(4) . ?
C23 H23 0.9639 . ?
C24 C25 1.533(4) . ?
C24 H24A 0.9900 . ?
C24 H24B 0.9900 . ?
C25 C26 1.514(4) . ?
C25 H25A 0.9900 . ?
C25 H25B 0.9900 . ?
C26 C27 1.398(4) . ?
C26 H26 0.9674 . ?
C27 C28 1.496(4) . ?
C27 H27 0.9453 . ?
C28 C29 1.535(4) . ?
C28 H28A 0.9900 . ?
C28 H28B 0.9900 . ?
C29 H29A 0.9900 . ?
C29 H29B 0.9900 . ?
C30 H30A 0.9800 . ?
C30 H30B 0.9800 . ?
C30 H30C 0.9800 . ?
C31 H31A 0.9800 . ?
C31 H31B 0.9800 . ?
C31 H31C 0.9800 . ?
C32 C33 1.390(4) . ?
C32 C37 1.397(4) . ?
C33 C34 1.396(4) . ?
C33 H33 0.9500 . ?
C34 C35 1.377(5) . ?
C34 H34 0.9500 . ?
C35 C36 1.386(5) . ?
C35 H35 0.9500 . ?
C36 C37 1.380(4) . ?
C36 H36 0.9500 . ?
C37 H37 0.9500 . ?
C1S Cl2 1.401(14) . ?
C1S C1S 1.53(2) 2_676 ?
C1S Cl1 1.778(14) . ?
C1S Cl2 1.779(18) 2_676 ?
C1S Cl1 1.783(17) 2_676 ?
Cl1 C1S 1.783(17) 2_676 ?
Cl2 C1S 1.779(18) 2_676 ?

loop_
_geom_torsion_atom_site_label_1
_geom_torsion_atom_site_label_2
_geom_torsion_atom_site_label_3
_geom_torsion_atom_site_label_4
_geom_torsion
_geom_torsion_site_symmetry_1
_geom_torsion_site_symmetry_2
_geom_torsion_site_symmetry_3
_geom_torsion_site_symmetry_4
_geom_torsion_publ_flag
C1 Ir1 P1 C31 8.08(15) . . . . ?
C27 Ir1 P1 C31 -140.56(16) . . . . ?
C23 Ir1 P1 C31 118.58(18) . . . . ?
C26 Ir1 P1 C31 -176.83(16) . . . . ?
C22 Ir1 P1 C31 -160.7(6) . . . . ?
C1 Ir1 P1 C30 -111.84(14) . . . . ?
C27 Ir1 P1 C30 99.52(14) . . . . ?
C23 Ir1 P1 C30 -1.33(18) . . . . ?
C26 Ir1 P1 C30 63.25(14) . . . . ?
C22 Ir1 P1 C30 79.4(6) . . . . ?
C1 Ir1 P1 C32 129.19(13) . . . . ?
C27 Ir1 P1 C32 -19.45(13) . . . . ?
C23 Ir1 P1 C32 -120.31(17) . . . . ?
C26 Ir1 P1 C32 -55.72(13) . . . . ?
C22 Ir1 P1 C32 -39.6(6) . . . . ?
C2 N1 C1 N2 0.9(3) . . . . ?
C4 N1 C1 N2 -172.3(3) . . . . ?
C2 N1 C1 Ir1 -167.0(2) . . . . ?
C4 N1 C1 Ir1 19.8(4) . . . . ?
C3 N2 C1 N1 -0.5(3) . . . . ?
C13 N2 C1 N1 175.0(3) . . . . ?
C3 N2 C1 Ir1 166.2(2) . . . . ?
C13 N2 C1 Ir1 -18.2(5) . . . . ?
C27 Ir1 C1 N1 30.8(4) . . . . ?
C23 Ir1 C1 N1 136.1(3) . . . . ?
C26 Ir1 C1 N1 153.4(10) . . . . ?
C22 Ir1 C1 N1 99.7(3) . . . . ?
P1 Ir1 C1 N1 -78.6(2) . . . . ?
C27 Ir1 C1 N2 -133.5(3) . . . . ?
C23 Ir1 C1 N2 -28.2(3) . . . . ?
C26 Ir1 C1 N2 -10.8(13) . . . . ?
C22 Ir1 C1 N2 -64.5(3) . . . . ?
P1 Ir1 C1 N2 117.1(3) . . . . ?
C1 N1 C2 C3 -1.0(4) . . . . ?
C4 N1 C2 C3 172.9(3) . . . . ?
N1 C2 C3 N2 0.6(4) . . . . ?
C1 N2 C3 C2 -0.1(4) . . . . ?
C13 N2 C3 C2 -176.1(3) . . . . ?
C1 N1 C4 C5 -82.5(4) . . . . ?
C2 N1 C4 C5 104.7(3) . . . . ?
C1 N1 C4 C9 105.6(3) . . . . ?
C2 N1 C4 C9 -67.2(4) . . . . ?
C9 C4 C5 C6 -6.0(4) . . . . ?
N1 C4 C5 C6 -177.5(3) . . . . ?
C9 C4 C5 C10 169.0(3) . . . . ?
N1 C4 C5 C10 -2.5(4) . . . . ?
C4 C5 C6 C7 1.5(5) . . . . ?
C10 C5 C6 C7 -173.5(3) . . . . ?
C5 C6 C7 C8 2.3(5) . . . . ?
C5 C6 C7 C11 -180.0(3) . . . . ?
C6 C7 C8 C9 -2.0(5) . . . . ?
C11 C7 C8 C9 -179.7(3) . . . . ?
C7 C8 C9 C4 -2.2(4) . . . . ?
C7 C8 C9 C12 173.1(3) . . . . ?
C5 C4 C9 C8 6.3(4) . . . . ?
N1 C4 C9 C8 178.1(3) . . . . ?
C5 C4 C9 C12 -168.8(3) . . . . ?
N1 C4 C9 C12 2.9(4) . . . . ?
C1 N2 C13 C18 -70.8(4) . . . . ?
C3 N2 C13 C18 104.4(3) . . . . ?
C1 N2 C13 C14 113.8(3) . . . . ?
C3 N2 C13 C14 -71.0(4) . . . . ?
C18 C13 C14 C15 1.9(4) . . . . ?
N2 C13 C14 C15 177.2(3) . . . . ?
C18 C13 C14 C19 -178.2(3) . . . . ?
N2 C13 C14 C19 -2.9(4) . . . . ?
C13 C14 C15 C16 -0.6(4) . . . . ?
C19 C14 C15 C16 179.5(3) . . . . ?
C14 C15 C16 C17 -0.5(4) . . . . ?
C14 C15 C16 C20 -179.6(3) . . . . ?
C15 C16 C17 C18 0.4(4) . . . . ?
C20 C16 C17 C18 179.5(3) . . . . ?
C16 C17 C18 C13 0.8(4) . . . . ?
C16 C17 C18 C21 -177.8(3) . . . . ?
C14 C13 C18 C17 -2.0(4) . . . . ?
N2 C13 C18 C17 -177.3(2) . . . . ?
C14 C13 C18 C21 176.6(3) . . . . ?
N2 C13 C18 C21 1.3(4) . . . . ?
C1 Ir1 C22 C23 99.12(18) . . . . ?
C27 Ir1 C22 C23 -112.43(19) . . . . ?
C26 Ir1 C22 C23 -75.88(18) . . . . ?
P1 Ir1 C22 C23 -91.9(6) . . . . ?
C1 Ir1 C22 C29 -141.5(2) . . . . ?
C27 Ir1 C22 C29 7.0(2) . . . . ?
C23 Ir1 C22 C29 119.4(3) . . . . ?
C26 Ir1 C22 C29 43.5(2) . . . . ?
P1 Ir1 C22 C29 27.5(7) . . . . ?
C29 C22 C23 C24 -0.5(5) . . . . ?
Ir1 C22 C23 C24 104.3(3) . . . . ?
C29 C22 C23 Ir1 -104.7(3) . . . . ?
C1 Ir1 C23 C22 -82.07(18) . . . . ?
C27 Ir1 C23 C22 65.71(19) . . . . ?
C26 Ir1 C23 C22 99.80(19) . . . . ?
P1 Ir1 C23 C22 165.95(13) . . . . ?
C1 Ir1 C23 C24 155.3(2) . . . . ?
C27 Ir1 C23 C24 -56.9(2) . . . . ?
C26 Ir1 C23 C24 -22.8(2) . . . . ?
C22 Ir1 C23 C24 -122.6(3) . . . . ?
P1 Ir1 C23 C24 43.3(3) . . . . ?
C22 C23 C24 C25 -47.7(4) . . . . ?
Ir1 C23 C24 C25 36.7(3) . . . . ?
C23 C24 C25 C26 -31.5(4) . . . . ?
C24 C25 C26 C27 91.2(4) . . . . ?
C24 C25 C26 Ir1 11.3(4) . . . . ?
C1 Ir1 C26 C27 -129.7(10) . . . . ?
C23 Ir1 C26 C27 -112.15(19) . . . . ?
C22 Ir1 C26 C27 -75.96(19) . . . . ?
P1 Ir1 C26 C27 101.69(17) . . . . ?
C1 Ir1 C26 C25 -11.3(12) . . . . ?
C27 Ir1 C26 C25 118.4(3) . . . . ?
C23 Ir1 C26 C25 6.3(2) . . . . ?
C22 Ir1 C26 C25 42.5(2) . . . . ?
P1 Ir1 C26 C25 -139.9(2) . . . . ?
C25 C26 C27 C28 0.5(4) . . . . ?
Ir1 C26 C27 C28 105.7(3) . . . . ?
C25 C26 C27 Ir1 -105.2(3) . . . . ?
C1 Ir1 C27 C26 171.33(19) . . . . ?
C23 Ir1 C27 C26 65.96(19) . . . . ?
C22 Ir1 C27 C26 99.67(19) . . . . ?
P1 Ir1 C27 C26 -77.37(17) . . . . ?
C1 Ir1 C27 C28 49.5(3) . . . . ?
C23 Ir1 C27 C28 -55.8(2) . . . . ?
C26 Ir1 C27 C28 -121.8(3) . . . . ?
C22 Ir1 C27 C28 -22.1(2) . . . . ?
P1 Ir1 C27 C28 160.8(2) . . . . ?
C26 C27 C28 C29 -50.6(4) . . . . ?
Ir1 C27 C28 C29 34.3(3) . . . . ?
C23 C22 C29 C28 89.2(4) . . . . ?
Ir1 C22 C29 C28 9.0(3) . . . . ?
C27 C28 C29 C22 -28.2(4) . . . . ?
C31 P1 C32 C33 -121.0(3) . . . . ?
C30 P1 C32 C33 -16.4(3) . . . . ?
Ir1 P1 C32 C33 105.8(2) . . . . ?
C31 P1 C32 C37 60.8(3) . . . . ?
C30 P1 C32 C37 165.3(2) . . . . ?
Ir1 P1 C32 C37 -72.5(2) . . . . ?
C37 C32 C33 C34 -0.7(4) . . . . ?
P1 C32 C33 C34 -179.0(2) . . . . ?
C32 C33 C34 C35 -0.4(5) . . . . ?
C33 C34 C35 C36 0.5(5) . . . . ?
C34 C35 C36 C37 0.4(5) . . . . ?
C35 C36 C37 C32 -1.5(5) . . . . ?
C33 C32 C37 C36 1.6(4) . . . . ?
P1 C32 C37 C36 180.0(2) . . . . ?
Cl2 C1S Cl1 C1S -169(5) . . . 2_676 ?
Cl2 C1S Cl1 C1S 1.7(7) 2_676 . . 2_676 ?
Cl1 C1S Cl1 C1S 0.000(2) 2_676 . . 2_676 ?
Cl1 C1S Cl2 C1S 10(4) . . . 2_676 ?
Cl2 C1S Cl2 C1S 0.000(1) 2_676 . . 2_676 ?
Cl1 C1S Cl2 C1S -2.7(11) 2_676 . . 2_676 ?
